data_1517822
loop_
_publ_author_name
'Jacob W. Uebler'
'Amy L. Pochodylo'
'Robert L. LaDuca'

_publ_section_title
;
 Copper glutarate coordination polymers with dipyridylamide ligands:
 Effect of donor disposition and steric bulk on structure
;
_journal_name_full
;
Inorganica Chimica Acta
;
_journal_page_first 31
_journal_page_last 42
_journal_volume 405
_journal_year 2013
_chemical_formula_sum 'C21 H28 Cu2 N3 O12.5'
_chemical_formula_weight 649.54
_space_group_IT_number 2
_symmetry_cell_setting triclinic
_symmetry_space_group_name_Hall '-P 1'
_symmetry_space_group_name_H-M 'P -1'
_atom_sites_solution_hydrogens geom
_atom_sites_solution_primary direct
_atom_sites_solution_secondary difmap
_cell_angle_alpha 105.078(3)
_cell_angle_beta 90.123(3)
_cell_angle_gamma 107.139(3)
_cell_formula_units_Z 2
_cell_length_a 8.531(2)
_cell_length_b 12.570(4)
_cell_length_c 13.252(4)
_cell_measurement_temperature 173(2)
_cell_volume 1306.4(7)
_computing_structure_refinement 'SHELXL-97 (Sheldrick, 2008)'
_computing_structure_solution 'SHELXS-97 (Sheldrick, 2008)'
_diffrn_ambient_temperature 173(2)
_diffrn_measured_fraction_theta_full 0.999
_diffrn_measured_fraction_theta_max 0.972
_diffrn_radiation_monochromator graphite
_diffrn_radiation_source 'fine-focus sealed tube'
_diffrn_radiation_type MoK\a
_diffrn_radiation_wavelength 0.71073
_diffrn_reflns_av_R_equivalents 0.1399
_diffrn_reflns_av_sigmaI/netI 0.1874
_diffrn_reflns_limit_h_max 10
_diffrn_reflns_limit_h_min -10
_diffrn_reflns_limit_k_max 14
_diffrn_reflns_limit_k_min -15
_diffrn_reflns_limit_l_max 15
_diffrn_reflns_limit_l_min 0
_diffrn_reflns_number 22928
_diffrn_reflns_theta_full 25.00
_diffrn_reflns_theta_max 25.57
_diffrn_reflns_theta_min 1.60
_exptl_absorpt_coefficient_mu 1.697
_exptl_absorpt_correction_T_max 0.9200
_exptl_absorpt_correction_T_min 0.7624
_exptl_absorpt_correction_type multi-scan
_exptl_absorpt_process_details TWINABS
_exptl_crystal_colour blue
_exptl_crystal_density_diffrn 1.651
_exptl_crystal_density_method 'not measured'
_exptl_crystal_description block
_exptl_crystal_F_000 666
_exptl_crystal_size_max 0.17
_exptl_crystal_size_mid 0.17
_exptl_crystal_size_min 0.05
_refine_diff_density_max 1.417
_refine_diff_density_min -1.092
_refine_diff_density_rms 0.199
_refine_ls_extinction_method none
_refine_ls_goodness_of_fit_ref 0.989
_refine_ls_hydrogen_treatment mixed
_refine_ls_matrix_type full
_refine_ls_number_parameters 320
_refine_ls_number_reflns 7345
_refine_ls_number_restraints 2
_refine_ls_restrained_S_all 0.990
_refine_ls_R_factor_all 0.1878
_refine_ls_R_factor_gt 0.0896
_refine_ls_shift/su_max 0.000
_refine_ls_shift/su_mean 0.000
_refine_ls_structure_factor_coef Fsqd
_refine_ls_weighting_details 'calc w=1/[\s^2^(Fo^2^)+(0.1346P)^2^+0.0000P] where P=(Fo^2^+2Fc^2^)/3'
_refine_ls_weighting_scheme calc
_refine_ls_wR_factor_gt 0.2182
_refine_ls_wR_factor_ref 0.2621
_reflns_number_gt 3460
_reflns_number_total 7345
_reflns_threshold_expression >2sigma(I)
_cod_data_source_file ICA-2013-405-31-42-3.cif
_cod_data_source_block twin5
_cod_original_cell_volume 1306.4(6)
_cod_original_sg_symbol_H-M P-1
_cod_original_formula_sum 'C21 H28 Cu2 N3 O12.50'
_cod_database_code 1517822

loop_
_symmetry_equiv_pos_as_xyz
'x, y, z'
'-x, -y, -z'

loop_
_atom_site_label
_atom_site_type_symbol
_atom_site_fract_x
_atom_site_fract_y
_atom_site_fract_z
_atom_site_U_iso_or_equiv
_atom_site_adp_type
_atom_site_occupancy
_atom_site_symmetry_multiplicity
_atom_site_calc_flag
_atom_site_refinement_flags
Cu1 Cu 0.50779(15) 0.40404(11) 0.02052(9) 0.0252(4) Uani 1 1 d .
Cu2 Cu 0.00930(14) 0.40511(11) 0.43273(9) 0.0255(4) Uani 1 1 d .
O1 O 0.2468(8) 0.4938(7) 0.4550(5) 0.0314(11) Uani 1 1 d .
O1W O 0.1506(13) 0.0970(10) -0.0783(9) 0.113(4) Uani 1 1 d .
O2 O 0.0177(9) 0.5144(7) -0.3282(5) 0.0357(19) Uani 1 1 d .
O2W O 0.2822(19) 0.1138(13) -0.2550(13) 0.180(7) Uani 1 1 d .
O3 O 0.4784(8) 0.4857(6) 0.1650(5) 0.0316(18) Uani 1 1 d .
O3W O 0.130(4) 0.0576(19) -0.450(3) 0.183(12) Uani 0.50 1 d P
O4 O 0.2307(7) 0.6559(6) 0.5623(5) 0.0314(11) Uani 1 1 d .
O4W O 0.286(4) -0.122(2) -0.494(3) 0.183(12) Uani 0.50 1 d P
O5 O 0.2583(9) 0.5095(7) -0.0415(5) 0.0345(12) Uani 1 1 d .
O5W O 0.511(3) 0.033(2) -0.3733(18) 0.111(9) Uani 0.50 1 d P
O6 O 0.2671(8) 0.3461(6) -0.0109(5) 0.0345(12) Uani 1 1 d .
O7 O 0.4740(9) 0.6506(7) 0.1308(5) 0.041(2) Uani 1 1 d .
O8 O 0.0305(9) 0.3517(6) -0.4431(5) 0.038(2) Uani 1 1 d .
O9 O 0.6957(14) 0.0732(9) -0.2093(10) 0.113(4) Uani 1 1 d D
N1 N 0.5680(9) 0.2641(7) 0.0622(6) 0.026(2) Uani 1 1 d .
N2 N 0.7368(11) 0.0234(8) -0.0524(7) 0.045(3) Uani 1 1 d D
H2 H 0.7680 -0.0254 -0.0262 0.054 Uiso 1 1 calc R
N3 N 0.9355(10) -0.2628(9) -0.3245(8) 0.043(3) Uani 1 1 d .
C1 C 0.3071(12) 0.5950(10) 0.5053(8) 0.0314(11) Uani 1 1 d .
C2 C 0.4836(11) 0.6525(9) 0.4984(7) 0.028(3) Uani 1 1 d .
H2A H 0.5508 0.6377 0.5511 0.034 Uiso 1 1 calc R
H2B H 0.5040 0.7371 0.5145 0.034 Uiso 1 1 calc R
C3 C 0.5366(11) 0.6075(9) 0.3874(7) 0.025(2) Uani 1 1 d .
H3A H 0.5163 0.5229 0.3710 0.030 Uiso 1 1 calc R
H3B H 0.6559 0.6447 0.3857 0.030 Uiso 1 1 calc R
C4 C 0.4373(12) 0.6353(9) 0.3029(7) 0.028(3) Uani 1 1 d .
H4A H 0.3183 0.6044 0.3105 0.034 Uiso 1 1 calc R
H4B H 0.4648 0.7204 0.3176 0.034 Uiso 1 1 calc R
C5 C 0.4686(11) 0.5870(10) 0.1910(8) 0.028(3) Uani 1 1 d .
C6 C 0.1926(13) 0.4069(10) -0.0411(8) 0.0345(12) Uani 1 1 d .
C7 C 0.0149(13) 0.3515(11) -0.0782(8) 0.042(3) Uani 1 1 d .
H7A H -0.0522 0.3685 -0.0187 0.050 Uiso 1 1 calc R
H7B H -0.0078 0.2665 -0.1023 0.050 Uiso 1 1 calc R
C8 C -0.0365(13) 0.3938(11) -0.1677(8) 0.042(3) Uani 1 1 d .
H8A H -0.0144 0.4787 -0.1441 0.051 Uiso 1 1 calc R
H8B H -0.1561 0.3574 -0.1875 0.051 Uiso 1 1 calc R
C9 C 0.0599(14) 0.3625(11) -0.2634(8) 0.042(3) Uani 1 1 d .
H9A H 0.1790 0.3906 -0.2405 0.051 Uiso 1 1 calc R
H9B H 0.0278 0.2772 -0.2907 0.051 Uiso 1 1 calc R
C10 C 0.0305(11) 0.4138(11) -0.3521(9) 0.031(3) Uani 1 1 d .
C11 C 0.6134(12) 0.1845(9) -0.0078(8) 0.032(3) Uani 1 1 d .
H11 H 0.5999 0.1806 -0.0799 0.039 Uiso 1 1 calc R
C12 C 0.6799(12) 0.1064(10) 0.0199(8) 0.033(3) Uani 1 1 d .
C13 C 0.6977(14) 0.1171(11) 0.1282(9) 0.048(3) Uani 1 1 d .
H13 H 0.7415 0.0657 0.1518 0.058 Uiso 1 1 calc R
C14 C 0.6532(18) 0.1997(11) 0.1985(9) 0.065(4) Uani 1 1 d .
H14 H 0.6664 0.2074 0.2715 0.078 Uiso 1 1 calc R
C15 C 0.5895(13) 0.2713(9) 0.1633(8) 0.035(3) Uani 1 1 d .
H15 H 0.5588 0.3295 0.2132 0.042 Uiso 1 1 calc R
C16 C 0.870(2) -0.0841(15) -0.2994(15) 0.102(6) Uani 1 1 d .
H16A H 0.8728 -0.0196 -0.3250 0.123 Uiso 1 1 calc R
C17 C 0.817(2) -0.0922(16) -0.212(2) 0.113(4) Uani 1 1 d .
C18 C 0.9216(17) -0.1726(12) -0.3547(12) 0.069(5) Uani 1 1 d .
H18 H 0.9519 -0.1699 -0.4231 0.083 Uiso 1 1 calc R
C19 C 0.8850(19) -0.2698(12) -0.2321(12) 0.088(6) Uani 1 1 d .
H19 H 0.8885 -0.3329 -0.2062 0.105 Uiso 1 1 calc R
C20 C 0.8235(17) -0.1790(15) -0.1704(12) 0.083(5) Uani 1 1 d .
H20 H 0.7888 -0.1802 -0.1025 0.099 Uiso 1 1 calc R
C21 C 0.749(2) 0.0101(15) -0.1561(13) 0.113(4) Uani 1 1 d D

loop_
_atom_site_aniso_label
_atom_site_aniso_U_11
_atom_site_aniso_U_22
_atom_site_aniso_U_33
_atom_site_aniso_U_23
_atom_site_aniso_U_13
_atom_site_aniso_U_12
Cu1 0.0264(8) 0.0435(9) 0.0157(7) 0.0106(6) 0.0053(5) 0.0233(7)
Cu2 0.0224(7) 0.0467(9) 0.0125(7) 0.0059(6) 0.0039(5) 0.0201(7)
O1 0.026(3) 0.047(3) 0.022(3) 0.004(2) 0.006(2) 0.016(2)
O1W 0.080(8) 0.114(9) 0.104(9) -0.039(7) 0.001(6) 0.030(7)
O2 0.044(5) 0.061(5) 0.018(4) 0.017(4) 0.008(3) 0.033(4)
O2W 0.172(15) 0.140(14) 0.202(17) 0.099(13) -0.050(12) -0.036(11)
O3 0.039(4) 0.044(5) 0.021(4) 0.009(4) 0.004(3) 0.027(4)
O3W 0.25(2) 0.080(12) 0.28(3) 0.109(16) 0.23(2) 0.084(14)
O4 0.026(3) 0.047(3) 0.022(3) 0.004(2) 0.006(2) 0.016(2)
O4W 0.25(2) 0.080(12) 0.28(3) 0.109(16) 0.23(2) 0.084(14)
O5 0.031(3) 0.052(3) 0.030(3) 0.015(3) 0.001(2) 0.025(3)
O5W 0.16(2) 0.13(2) 0.097(18) 0.079(16) 0.082(16) 0.087(18)
O6 0.031(3) 0.052(3) 0.030(3) 0.015(3) 0.001(2) 0.025(3)
O7 0.066(6) 0.059(5) 0.018(4) 0.018(4) 0.015(4) 0.041(5)
O8 0.053(5) 0.052(5) 0.016(4) 0.008(4) 0.005(4) 0.030(4)
O9 0.119(8) 0.079(6) 0.160(10) 0.031(6) 0.080(7) 0.058(6)
N1 0.027(5) 0.038(5) 0.021(5) 0.010(4) 0.007(4) 0.020(4)
N2 0.046(6) 0.047(6) 0.036(6) -0.005(5) 0.008(5) 0.020(5)
N3 0.021(5) 0.063(7) 0.038(6) 0.000(6) 0.004(4) 0.012(5)
C1 0.026(3) 0.047(3) 0.022(3) 0.004(2) 0.006(2) 0.016(2)
C2 0.021(6) 0.055(8) 0.008(5) -0.005(5) 0.002(4) 0.023(5)
C3 0.011(5) 0.050(7) 0.015(5) 0.005(5) 0.007(4) 0.014(5)
C4 0.024(6) 0.050(7) 0.019(6) 0.009(5) 0.010(5) 0.024(5)
C5 0.014(5) 0.040(7) 0.030(7) 0.004(6) 0.003(5) 0.014(5)
C6 0.031(3) 0.052(3) 0.030(3) 0.015(3) 0.001(2) 0.025(3)
C7 0.042(7) 0.079(10) 0.016(6) 0.009(6) 0.004(5) 0.039(7)
C8 0.033(7) 0.083(9) 0.031(7) 0.029(7) 0.012(5) 0.035(7)
C9 0.047(7) 0.086(9) 0.018(6) 0.027(6) 0.013(5) 0.046(7)
C10 0.014(6) 0.060(8) 0.027(7) 0.016(6) 0.006(5) 0.016(6)
C11 0.031(6) 0.057(8) 0.020(6) 0.010(6) 0.009(5) 0.031(6)
C12 0.031(6) 0.044(7) 0.032(7) 0.007(6) 0.003(5) 0.026(5)
C13 0.068(9) 0.066(9) 0.034(7) 0.027(7) 0.007(6) 0.045(7)
C14 0.126(13) 0.058(8) 0.028(7) -0.001(6) -0.022(7) 0.067(9)
C15 0.046(7) 0.040(7) 0.018(6) 0.000(5) -0.003(5) 0.020(6)
C16 0.126(16) 0.090(13) 0.108(15) 0.015(12) 0.038(13) 0.071(12)
C17 0.119(8) 0.079(6) 0.160(10) 0.031(6) 0.080(7) 0.058(6)
C18 0.095(12) 0.066(10) 0.064(10) -0.002(8) 0.006(8) 0.067(9)
C19 0.107(13) 0.052(9) 0.073(12) -0.013(8) 0.059(10) 0.003(9)
C20 0.068(10) 0.111(14) 0.068(11) 0.030(10) 0.056(9) 0.022(10)
C21 0.119(8) 0.079(6) 0.160(10) 0.031(6) 0.080(7) 0.058(6)

loop_
_atom_type_symbol
_atom_type_description
_atom_type_scat_dispersion_real
_atom_type_scat_dispersion_imag
_atom_type_scat_source
C C 0.0033 0.0016 'International Tables Vol C Tables 4.2.6.8 and 6.1.1.4'
H H 0.0000 0.0000 'International Tables Vol C Tables 4.2.6.8 and 6.1.1.4'
N N 0.0061 0.0033 'International Tables Vol C Tables 4.2.6.8 and 6.1.1.4'
O O 0.0106 0.0060 'International Tables Vol C Tables 4.2.6.8 and 6.1.1.4'
Cu Cu 0.3201 1.2651 'International Tables Vol C Tables 4.2.6.8 and 6.1.1.4'

loop_
_geom_angle_atom_site_label_1
_geom_angle_atom_site_label_2
_geom_angle_atom_site_label_3
_geom_angle
_geom_angle_site_symmetry_1
_geom_angle_site_symmetry_3
O5 Cu1 O7 90.2(3) 2_665 2_665
O5 Cu1 O6 167.3(3) 2_665 .
O7 Cu1 O6 87.5(3) 2_665 .
O5 Cu1 O3 90.0(3) 2_665 .
O7 Cu1 O3 168.1(3) 2_665 .
O6 Cu1 O3 89.7(3) . .
O5 Cu1 N1 88.6(3) 2_665 .
O7 Cu1 N1 96.1(3) 2_665 .
O6 Cu1 N1 104.1(3) . .
O3 Cu1 N1 95.8(3) . .
O5 Cu1 Cu1 81.0(2) 2_665 2_665
O7 Cu1 Cu1 85.2(2) 2_665 2_665
O6 Cu1 Cu1 86.4(2) . 2_665
O3 Cu1 Cu1 83.1(2) . 2_665
N1 Cu1 Cu1 169.5(2) . 2_665
O8 Cu2 O2 168.7(3) 1_556 2_565
O8 Cu2 O4 86.5(3) 1_556 2_566
O2 Cu2 O4 92.0(3) 2_565 2_566
O8 Cu2 O1 89.8(3) 1_556 .
O2 Cu2 O1 89.2(3) 2_565 .
O4 Cu2 O1 167.3(3) 2_566 .
O8 Cu2 N3 95.1(4) 1_556 2_655
O2 Cu2 N3 96.2(4) 2_565 2_655
O4 Cu2 N3 102.5(3) 2_566 2_655
O1 Cu2 N3 89.9(3) . 2_655
O8 Cu2 Cu2 85.1(2) 1_556 2_566
O2 Cu2 Cu2 83.5(2) 2_565 2_566
O4 Cu2 Cu2 86.3(2) 2_566 2_566
O1 Cu2 Cu2 81.3(2) . 2_566
N3 Cu2 Cu2 171.2(2) 2_655 2_566
C1 O1 Cu2 126.2(7) . .
C10 O2 Cu2 123.3(7) . 2_565
C5 O3 Cu1 123.8(7) . .
C1 O4 Cu2 120.4(7) . 2_566
C6 O5 Cu1 127.7(7) . 2_665
C6 O6 Cu1 120.1(7) . .
C5 O7 Cu1 121.8(7) . 2_665
C10 O8 Cu2 121.8(7) . 1_554
C11 N1 C15 118.8(9) . .
C11 N1 Cu1 121.9(7) . .
C15 N1 Cu1 118.1(7) . .
C21 N2 C12 128.2(11) . .
C21 N2 H2 115.9 . .
C12 N2 H2 115.9 . .
C19 N3 C18 116.0(12) . .
C19 N3 Cu2 121.6(10) . 2_655
C18 N3 Cu2 121.3(9) . 2_655
O1 C1 O4 125.3(10) . .
O1 C1 C2 118.4(9) . .
O4 C1 C2 116.3(9) . .
C1 C2 C3 111.2(8) . .
C1 C2 H2A 109.4 . .
C3 C2 H2A 109.4 . .
C1 C2 H2B 109.4 . .
C3 C2 H2B 109.4 . .
H2A C2 H2B 108.0 . .
C2 C3 C4 110.3(7) . .
C2 C3 H3A 109.6 . .
C4 C3 H3A 109.6 . .
C2 C3 H3B 109.6 . .
C4 C3 H3B 109.6 . .
H3A C3 H3B 108.1 . .
C5 C4 C3 114.9(8) . .
C5 C4 H4A 108.5 . .
C3 C4 H4A 108.5 . .
C5 C4 H4B 108.5 . .
C3 C4 H4B 108.5 . .
H4A C4 H4B 107.5 . .
O3 C5 O7 126.1(10) . .
O3 C5 C4 117.6(10) . .
O7 C5 C4 116.2(9) . .
O5 C6 O6 124.1(10) . .
O5 C6 C7 118.6(10) . .
O6 C6 C7 117.3(10) . .
C6 C7 C8 112.5(10) . .
C6 C7 H7A 109.1 . .
C8 C7 H7A 109.1 . .
C6 C7 H7B 109.1 . .
C8 C7 H7B 109.1 . .
H7A C7 H7B 107.8 . .
C7 C8 C9 110.0(8) . .
C7 C8 H8A 109.7 . .
C9 C8 H8A 109.7 . .
C7 C8 H8B 109.7 . .
C9 C8 H8B 109.7 . .
H8A C8 H8B 108.2 . .
C10 C9 C8 113.4(9) . .
C10 C9 H9A 108.9 . .
C8 C9 H9A 108.9 . .
C10 C9 H9B 108.9 . .
C8 C9 H9B 108.9 . .
H9A C9 H9B 107.7 . .
O8 C10 O2 126.2(10) . .
O8 C10 C9 115.3(10) . .
O2 C10 C9 118.4(10) . .
N1 C11 C12 122.8(9) . .
N1 C11 H11 118.6 . .
C12 C11 H11 118.6 . .
C11 C12 C13 115.8(10) . .
C11 C12 N2 124.4(10) . .
C13 C12 N2 119.7(10) . .
C14 C13 C12 120.6(11) . .
C14 C13 H13 119.7 . .
C12 C13 H13 119.7 . .
C13 C14 C15 118.9(11) . .
C13 C14 H14 120.6 . .
C15 C14 H14 120.6 . .
N1 C15 C14 123.0(10) . .
N1 C15 H15 118.5 . .
C14 C15 H15 118.5 . .
C17 C16 C18 116.2(19) . .
C17 C16 H16A 121.9 . .
C18 C16 H16A 121.9 . .
C16 C17 C20 122.9(17) . .
C16 C17 C21 113.1(19) . .
C20 C17 C21 124.0(19) . .
N3 C18 C16 127.8(16) . .
N3 C18 H18 116.1 . .
C16 C18 H18 116.1 . .
N3 C19 C20 118.6(15) . .
N3 C19 H19 120.7 . .
C20 C19 H19 120.7 . .
C17 C20 C19 118.3(15) . .
C17 C20 H20 120.9 . .
C19 C20 H20 120.9 . .
N2 C21 O9 123.0(13) . .
N2 C21 C17 114.4(15) . .
O9 C21 C17 122.4(16) . .

loop_
_geom_bond_atom_site_label_1
_geom_bond_atom_site_label_2
_geom_bond_distance
_geom_bond_site_symmetry_2
Cu1 O5 1.950(8) 2_665
Cu1 O7 1.966(7) 2_665
Cu1 O6 1.969(7) .
Cu1 O3 1.978(7) .
Cu1 N1 2.168(8) .
Cu1 Cu1 2.647(3) 2_665
Cu2 O8 1.959(7) 1_556
Cu2 O2 1.964(7) 2_565
Cu2 O4 1.971(6) 2_566
Cu2 O1 1.983(7) .
Cu2 N3 2.155(10) 2_655
Cu2 Cu2 2.628(2) 2_566
O1 C1 1.224(12) .
O2 C10 1.259(13) .
O2 Cu2 1.964(7) 2_565
O3 C5 1.257(12) .
O4 C1 1.257(11) .
O4 Cu2 1.971(6) 2_566
O5 C6 1.248(13) .
O5 Cu1 1.950(8) 2_665
O6 C6 1.262(11) .
O7 C5 1.260(12) .
O7 Cu1 1.966(7) 2_665
O8 C10 1.254(12) .
O8 Cu2 1.959(7) 1_554
O9 C21 1.354(14) .
N1 C11 1.326(12) .
N1 C15 1.327(12) .
N2 C21 1.349(14) .
N2 C12 1.422(13) .
N2 H2 0.8800 .
N3 C19 1.315(16) .
N3 C18 1.332(15) .
N3 Cu2 2.154(10) 2_655
C1 C2 1.480(13) .
C2 C3 1.553(12) .
C2 H2A 0.9900 .
C2 H2B 0.9900 .
C3 C4 1.571(13) .
C3 H3A 0.9900 .
C3 H3B 0.9900 .
C4 C5 1.506(13) .
C4 H4A 0.9900 .
C4 H4B 0.9900 .
C6 C7 1.490(14) .
C7 C8 1.531(13) .
C7 H7A 0.9900 .
C7 H7B 0.9900 .
C8 C9 1.542(13) .
C8 H8A 0.9900 .
C8 H8B 0.9900 .
C9 C10 1.533(14) .
C9 H9A 0.9900 .
C9 H9B 0.9900 .
C11 C12 1.391(13) .
C11 H11 0.9500 .
C12 C13 1.409(14) .
C13 C14 1.349(15) .
C13 H13 0.9500 .
C14 C15 1.352(14) .
C14 H14 0.9500 .
C15 H15 0.9500 .
C16 C17 1.26(2) .
C16 C18 1.357(18) .
C16 H16A 0.9500 .
C17 C20 1.36(2) .
C17 C21 1.58(2) .
C18 H18 0.9500 .
C19 C20 1.455(19) .
C19 H19 0.9500 .
C20 H20 0.9500 .

loop_
_geom_hbond_atom_site_label_D
_geom_hbond_atom_site_label_H
_geom_hbond_atom_site_label_A
_geom_hbond_distance_DH
_geom_hbond_distance_HA
_geom_hbond_distance_DA
_geom_hbond_angle_DHA
_geom_hbond_site_symmetry_A
N2 H2 O1W 0.88 2.06 2.903(17) 161.5 2_655

loop_
_geom_torsion_atom_site_label_1
_geom_torsion_atom_site_label_2
_geom_torsion_atom_site_label_3
_geom_torsion_atom_site_label_4
_geom_torsion
_geom_torsion_site_symmetry_1
O8 Cu2 O1 C1 -91.9(9) 1_556
O2 Cu2 O1 C1 76.8(9) 2_565
O4 Cu2 O1 C1 -18.9(18) 2_566
N3 Cu2 O1 C1 173.0(9) 2_655
Cu2 Cu2 O1 C1 -6.8(8) 2_566
O5 Cu1 O3 C5 78.7(7) 2_665
O7 Cu1 O3 C5 -12.3(19) 2_665
O6 Cu1 O3 C5 -88.6(7) .
N1 Cu1 O3 C5 167.3(7) .
Cu1 Cu1 O3 C5 -2.2(7) 2_665
O5 Cu1 O6 C6 -2.5(17) 2_665
O7 Cu1 O6 C6 -82.3(8) 2_665
O3 Cu1 O6 C6 86.1(8) .
N1 Cu1 O6 C6 -178.0(7) .
Cu1 Cu1 O6 C6 3.0(7) 2_665
O5 Cu1 N1 C11 -84.9(8) 2_665
O7 Cu1 N1 C11 5.2(8) 2_665
O6 Cu1 N1 C11 94.1(8) .
O3 Cu1 N1 C11 -174.7(8) .
Cu1 Cu1 N1 C11 -91.2(14) 2_665
O5 Cu1 N1 C15 82.3(7) 2_665
O7 Cu1 N1 C15 172.4(7) 2_665
O6 Cu1 N1 C15 -98.7(7) .
O3 Cu1 N1 C15 -7.5(8) .
Cu1 Cu1 N1 C15 76.0(15) 2_665
Cu2 O1 C1 O4 9.4(16) .
Cu2 O1 C1 C2 -169.7(6) .
Cu2 O4 C1 O1 -5.2(15) 2_566
Cu2 O4 C1 C2 173.9(6) 2_566
O1 C1 C2 C3 34.0(13) .
O4 C1 C2 C3 -145.1(9) .
C1 C2 C3 C4 61.7(11) .
C2 C3 C4 C5 -175.2(9) .
Cu1 O3 C5 O7 0.7(14) .
Cu1 O3 C5 C4 176.8(6) .
Cu1 O7 C5 O3 2.2(14) 2_665
Cu1 O7 C5 C4 -174.0(6) 2_665
C3 C4 C5 O3 41.9(13) .
C3 C4 C5 O7 -141.7(9) .
Cu1 O5 C6 O6 11.3(16) 2_665
Cu1 O5 C6 C7 -168.9(6) 2_665
Cu1 O6 C6 O5 -8.8(14) .
Cu1 O6 C6 C7 171.4(6) .
O5 C6 C7 C8 34.6(14) .
O6 C6 C7 C8 -145.6(10) .
C6 C7 C8 C9 61.8(13) .
C7 C8 C9 C10 -173.4(10) .
Cu2 O8 C10 O2 -0.1(14) 1_554
Cu2 O8 C10 C9 -176.0(6) 1_554
Cu2 O2 C10 O8 1.1(14) 2_565
Cu2 O2 C10 C9 176.9(6) 2_565
C8 C9 C10 O8 -145.3(10) .
C8 C9 C10 O2 38.4(14) .
C15 N1 C11 C12 1.3(15) .
Cu1 N1 C11 C12 168.4(8) .
N1 C11 C12 C13 -0.4(16) .
N1 C11 C12 N2 -177.0(10) .
C21 N2 C12 C11 5(2) .
C21 N2 C12 C13 -171.1(14) .
C11 C12 C13 C14 -0.6(18) .
N2 C12 C13 C14 176.2(11) .
C12 C13 C14 C15 1(2) .
C11 N1 C15 C14 -1.2(17) .
Cu1 N1 C15 C14 -168.8(10) .
C13 C14 C15 N1 0(2) .
C18 C16 C17 C20 5(3) .
C18 C16 C17 C21 -176.5(15) .
C19 N3 C18 C16 4(2) .
Cu2 N3 C18 C16 171.8(13) 2_655
C17 C16 C18 N3 -6(3) .
C18 N3 C19 C20 -2(2) .
Cu2 N3 C19 C20 -169.7(10) 2_655
C16 C17 C20 C19 -4(3) .
C21 C17 C20 C19 178.3(16) .
N3 C19 C20 C17 2(2) .
C12 N2 C21 O9 -5(3) .
C12 N2 C21 C17 -179.7(12) .
C16 C17 C21 N2 -161.6(18) .
C20 C17 C21 N2 16(3) .
C16 C17 C21 O9 23(3) .
C20 C17 C21 O9 -158.8(19) .
